data_1560657
loop_
_publ_author_name
'M\;aczka, Miros\/law'
'G\;agor, Anna'
'Hanuza, Jerzy'
'Pikul, Adam'
'Drozd, Marek'

_publ_section_title
;
 Synthesis and characterization of two novel chiral-type formate
 frameworks templated by protonated diethylamine and ammonium cations
;
_journal_name_full 'Journal of Solid State Chemistry'
_journal_page_first 23
_journal_page_last 29
_journal_paper_doi 10.1016/j.jssc.2016.10.005
_journal_volume 245
_journal_year 2017
_chemical_formula_sum 'C9.76 H19.52 Fe0.5 N1.5 Ni1.5 O12'
_chemical_formula_weight 465.90
_space_group_crystal_system hexagonal
_space_group_IT_number 182
_space_group_name_Hall 'P 6c 2c'
_space_group_name_H-M_alt 'P 63 2 2'
_atom_sites_solution_hydrogens geom
_cell_angle_alpha 90
_cell_angle_beta 90
_cell_angle_gamma 120
_cell_formula_units_Z 1
_cell_length_a 8.1246(2)
_cell_length_b 8.1246(2)
_cell_length_c 7.0011(3)
_cell_measurement_reflns_used 2291
_cell_measurement_temperature 296(2)
_cell_measurement_theta_max 26.9890
_cell_measurement_theta_min 4.0890
_cell_volume 400.22(2)
_computing_cell_refinement
;
CrysAlisPro, Agilent Technologies,
Version 1.171.37.35h (release 09-02-2015 CrysAlis171 .NET)
(compiled Feb  9 2015,16:26:32)
;
_computing_data_collection
;
CrysAlisPro, Agilent Technologies,
Version 1.171.37.35h (release 09-02-2015 CrysAlis171 .NET)
(compiled Feb  9 2015,16:26:32)
;
_computing_data_reduction
;
CrysAlisPro, Agilent Technologies,
Version 1.171.37.35h (release 09-02-2015 CrysAlis171 .NET)
(compiled Feb  9 2015,16:26:32)
;
_computing_structure_refinement 'SHELXL-2014/7 (Sheldrick, 2014)'
_diffrn_ambient_temperature 296(2)
_diffrn_detector 'CCD plate'
_diffrn_detector_type 'Sapphire1, long nozzle'
_diffrn_measured_fraction_theta_full 0.996
_diffrn_measured_fraction_theta_max 0.979
_diffrn_measurement_device 'four-circle diffractometer'
_diffrn_measurement_device_type 'Xcalibur, Sapphire1, long nozzle'
_diffrn_radiation_monochromator graphite
_diffrn_radiation_probe x-ray
_diffrn_radiation_type 'Mo K\a'
_diffrn_radiation_wavelength 0.71073
_diffrn_reflns_av_R_equivalents 0.0391
_diffrn_reflns_av_unetI/netI 0.0193
_diffrn_reflns_Laue_measured_fraction_full 0.996
_diffrn_reflns_Laue_measured_fraction_max 0.979
_diffrn_reflns_limit_h_max 9
_diffrn_reflns_limit_h_min -10
_diffrn_reflns_limit_k_max 10
_diffrn_reflns_limit_k_min -8
_diffrn_reflns_limit_l_max 9
_diffrn_reflns_limit_l_min -9
_diffrn_reflns_number 4657
_diffrn_reflns_point_group_measured_fraction_full 0.997
_diffrn_reflns_point_group_measured_fraction_max 0.971
_diffrn_reflns_theta_full 28.000
_diffrn_reflns_theta_max 28.366
_diffrn_reflns_theta_min 2.895
_diffrn_source 'Enhance (Mo) X-ray Source'
_exptl_absorpt_coefficient_mu 2.285
_exptl_absorpt_correction_T_max 1.00000
_exptl_absorpt_correction_T_min 0.91183
_exptl_absorpt_correction_type multi-scan
_exptl_absorpt_process_details
;
CrysAlisPro, Agilent Technologies,
Version 1.171.37.35h (release 09-02-2015 CrysAlis171 .NET)
(compiled Feb  9 2015,16:26:32)
Empirical absorption correction using spherical harmonics,
 implemented in SCALE3 ABSPACK scaling algorithm.
;
_exptl_crystal_density_diffrn 1.933
_exptl_crystal_description prism
_exptl_crystal_F_000 240
_exptl_crystal_size_max 0.21
_exptl_crystal_size_mid 0.13
_exptl_crystal_size_min 0.11
_refine_diff_density_max 0.267
_refine_diff_density_min -0.229
_refine_diff_density_rms 0.063
_refine_ls_abs_structure_details
;
 Flack x determined using 87 quotients [(I+)-(I-)]/[(I+)+(I-)]
 (Parsons, Flack and Wagner, Acta Cryst. B69 (2013) 249-259).
;
_refine_ls_abs_structure_Flack -0.050(17)
_refine_ls_extinction_coef .
_refine_ls_extinction_method none
_refine_ls_goodness_of_fit_ref 1.196
_refine_ls_hydrogen_treatment constr
_refine_ls_matrix_type full
_refine_ls_number_parameters 24
_refine_ls_number_reflns 336
_refine_ls_number_restraints 2
_refine_ls_restrained_S_all 1.197
_refine_ls_R_factor_all 0.0337
_refine_ls_R_factor_gt 0.0274
_refine_ls_shift/su_max 0.000
_refine_ls_shift/su_mean 0.000
_refine_ls_structure_factor_coef Fsqd
_refine_ls_weighting_details 'w=1/[\s^2^(Fo^2^)+(0.0290P)^2^+0.1500P] where P=(Fo^2^+2Fc^2^)/3'
_refine_ls_weighting_scheme calc
_refine_ls_wR_factor_gt 0.0601
_refine_ls_wR_factor_ref 0.0621
_reflns_Friedel_coverage 0.442
_reflns_Friedel_fraction_full 1.000
_reflns_Friedel_fraction_max 0.954
_reflns_number_gt 305
_reflns_number_total 336
_reflns_threshold_expression 'I > 2\s(I)'
_cod_data_source_file JSSC-2017-245-23.cif
_cod_data_source_block NiFe
_cod_original_cell_volume 400.22(3)
_cod_original_formula_sum 'C9.76 H19.52 Fe0.50 N1.50 Ni1.50 O12'
_cod_database_code 1560657
_shelx_space_group_comment
;
The symmetry employed for this shelxl refinement is uniquely defined
by the following loop, which should always be used as a source of
symmetry information in preference to the above space-group names.
They are only intended as comments.
;

loop_
_space_group_symop_operation_xyz
'x, y, z'
'-y, x-y, z'
'-x+y, -x, z'
'-x, -y, z+1/2'
'y, -x+y, z+1/2'
'x-y, x, z+1/2'
'y, x, -z'
'x-y, -y, -z'
'-x, -x+y, -z'
'-y, -x, -z+1/2'
'-x+y, y, -z+1/2'
'x, x-y, -z+1/2'

loop_
_atom_site_label
_atom_site_type_symbol
_atom_site_fract_x
_atom_site_fract_y
_atom_site_fract_z
_atom_site_U_iso_or_equiv
_atom_site_adp_type
_atom_site_occupancy
_atom_site_site_symmetry_order
_atom_site_calc_flag
_atom_site_refinement_flags_posn
_atom_site_refinement_flags_adp
_atom_site_refinement_flags_occupancy
_atom_site_disorder_assembly
_atom_site_disorder_group
Ni1 Ni 0.3333 0.6667 0.2500 0.0226(3) Uani 0.7501 6 d S T P . .
Fe1 Fe 0.3333 0.6667 0.2500 0.0226(3) Uani 0.2499 6 d S T P . .
O1 O 0.1293(3) 0.4502(3) 0.0882(3) 0.0406(6) Uani 1 1 d . . . . .
C1 C 0.0000 0.4549(6) 0.0000 0.0354(11) Uani 1 2 d S T P . .
H1 H 0.0000 0.5694 0.0000 0.042 Uiso 1 2 calc R U P . .
C2 C -0.011(15) -0.049(12) 0.102(2) 0.179(17) Uiso 0.3133 1 d D . P A 1
N1 N -0.047(2) 0.047(2) 0.2500 0.063(8) Uiso 0.1567 2 d DS . P A 1
H1A H 0.0419 0.1690 0.2553 0.075 Uiso 0.0783 1 calc R U P A 1
H1B H -0.1607 0.0357 0.2390 0.075 Uiso 0.0783 1 calc R U P A 1
N2 N 0.0000 0.0000 0.0000 0.18(4) Uiso 0.2793 6 d S . P A 1

loop_
_atom_site_aniso_label
_atom_site_aniso_U_11
_atom_site_aniso_U_22
_atom_site_aniso_U_33
_atom_site_aniso_U_23
_atom_site_aniso_U_13
_atom_site_aniso_U_12
Ni1 0.0231(3) 0.0231(3) 0.0216(4) 0.000 0.000 0.01155(16)
Fe1 0.0231(3) 0.0231(3) 0.0216(4) 0.000 0.000 0.01155(16)
O1 0.0368(14) 0.0403(15) 0.0449(12) -0.0088(13) -0.0176(12) 0.0194(11)
C1 0.035(2) 0.0335(19) 0.038(2) -0.0053(11) -0.011(2) 0.0175(12)

loop_
_atom_type_symbol
_atom_type_description
_atom_type_scat_dispersion_real
_atom_type_scat_dispersion_imag
_atom_type_scat_source
C C 0.0033 0.0016 'International Tables Vol C Tables 4.2.6.8 and 6.1.1.4'
N N 0.0061 0.0033 'International Tables Vol C Tables 4.2.6.8 and 6.1.1.4'
O O 0.0106 0.0060 'International Tables Vol C Tables 4.2.6.8 and 6.1.1.4'
Fe Fe 0.3463 0.8444 'International Tables Vol C Tables 4.2.6.8 and 6.1.1.4'
Ni Ni 0.3393 1.1124 'International Tables Vol C Tables 4.2.6.8 and 6.1.1.4'
H H 0.0000 0.0000 'International Tables Vol C Tables 4.2.6.8 and 6.1.1.4'

loop_
_geom_angle_atom_site_label_1
_geom_angle_atom_site_label_2
_geom_angle_atom_site_label_3
_geom_angle
_geom_angle_site_symmetry_1
_geom_angle_site_symmetry_3
O1 Ni1 O1 84.13(14) . 11
O1 Ni1 O1 91.16(15) . 12_565
O1 Ni1 O1 92.46(10) 11 12_565
O1 Ni1 O1 92.46(10) . 3_565
O1 Ni1 O1 175.13(14) 11 3_565
O1 Ni1 O1 84.13(14) 12_565 3_565
O1 Ni1 O1 175.13(14) . 10_665
O1 Ni1 O1 92.46(10) 11 10_665
O1 Ni1 O1 92.46(10) 12_565 10_665
O1 Ni1 O1 91.16(15) 3_565 10_665
O1 Ni1 O1 92.46(10) . 2_665
O1 Ni1 O1 91.16(14) 11 2_665
O1 Ni1 O1 175.13(14) 12_565 2_665
O1 Ni1 O1 92.46(10) 3_565 2_665
O1 Ni1 O1 84.13(14) 10_665 2_665
C1 O1 Ni1 125.8(3) . .
O1 C1 O1 125.7(4) . 9
O1 C1 H1 117.1 . .
O1 C1 H1 117.1 9 .

loop_
_geom_bond_atom_site_label_1
_geom_bond_atom_site_label_2
_geom_bond_distance
_geom_bond_site_symmetry_2
Ni1 O1 2.052(2) .
Ni1 O1 2.052(2) 11
Ni1 O1 2.052(2) 12_565
Ni1 O1 2.052(2) 3_565
Ni1 O1 2.052(2) 10_665
Ni1 O1 2.052(2) 2_665
O1 C1 1.235(3) .
C1 O1 1.235(3) 9
C1 H1 0.9300 .
C2 N1 1.41(2) .
C2 C2 1.52(2) 7
N1 H1A 0.8900 .
N1 H1B 0.8900 .

loop_
_geom_hbond_atom_site_label_D
_geom_hbond_atom_site_label_H
_geom_hbond_atom_site_label_A
_geom_hbond_distance_DH
_geom_hbond_distance_HA
_geom_hbond_distance_DA
_geom_hbond_angle_DHA
_geom_hbond_site_symmetry_A
N1 H1A O1 0.89 2.34 3.065(16) 138.7 .
N1 H1A O1 0.89 2.53 3.341(4) 152.5 11
N1 H1B O1 0.89 2.37 3.065(16) 134.5 10
